data_4089473
loop_
_publ_author_name
'Romero, Tom\'as'
'Orenes, Ra\'ul A.'
'T\'arraga, Alberto'
'Molina, Pedro'

_publ_section_title
;
 Preparation, Structural Characterization, Electrochemistry, and Sensing
 Properties toward Anions and Cations of Ferrocene-Triazole Derivatives
;
_journal_issue 20
_journal_name_full Organometallics
_journal_page_first 5740
_journal_paper_doi 10.1021/om4002457
_journal_volume 32
_journal_year 2013
_chemical_formula_sum 'C20 H15 Fe N5 O'
_chemical_formula_weight 397.22
_space_group_IT_number 14
_space_group_name_Hall '-P 2yn'
_space_group_name_H-M_alt 'P 1 21/n 1'
_symmetry_cell_setting monoclinic
_symmetry_space_group_name_H-M 'P 1 21/n 1'
_atom_sites_solution_hydrogens geom
_atom_sites_solution_primary direct
_atom_sites_solution_secondary difmap
_audit_creation_method SHELXL-97
_cell_angle_alpha 90.00
_cell_angle_beta 92.059(4)
_cell_angle_gamma 90.00
_cell_formula_units_Z 4
_cell_length_a 5.7252(14)
_cell_length_b 11.784(3)
_cell_length_c 24.059(6)
_cell_measurement_reflns_used 8977
_cell_measurement_temperature 100(2)
_cell_measurement_theta_max 28.39
_cell_measurement_theta_min 2.42
_cell_volume 1622.1(7)
_computing_cell_refinement 'Bruker SAINT'
_computing_data_collection 'Bruker SMART'
_computing_data_reduction 'Bruker SAINT'
_computing_molecular_graphics 'Bruker SHELXTL'
_computing_publication_material 'Bruker SHELXTL'
_computing_structure_refinement 'SHELXL-97 (Sheldrick, 1997)'
_computing_structure_solution 'SHELXS-97 (Sheldrick, 1990)'
_diffrn_ambient_temperature 100(2)
_diffrn_detector_area_resol_mean 8.26
_diffrn_measured_fraction_theta_full 1.000
_diffrn_measured_fraction_theta_max 0.947
_diffrn_measurement_device_type 'Bruker SMART APEX CCD'
_diffrn_measurement_method \w-scan
_diffrn_radiation_monochromator graphite
_diffrn_radiation_source 'fine-focus sealed tube'
_diffrn_radiation_type MoK\a
_diffrn_radiation_wavelength 0.71073
_diffrn_reflns_av_R_equivalents 0.0344
_diffrn_reflns_av_sigmaI/netI 0.0238
_diffrn_reflns_limit_h_max 7
_diffrn_reflns_limit_h_min -7
_diffrn_reflns_limit_k_max 15
_diffrn_reflns_limit_k_min -15
_diffrn_reflns_limit_l_max 31
_diffrn_reflns_limit_l_min -31
_diffrn_reflns_number 25009
_diffrn_reflns_theta_full 26.00
_diffrn_reflns_theta_max 28.65
_diffrn_reflns_theta_min 1.92
_exptl_absorpt_coefficient_mu 0.952
_exptl_absorpt_correction_T_max 0.9540
_exptl_absorpt_correction_T_min 0.7899
_exptl_absorpt_correction_type multi-scan
_exptl_absorpt_process_details SADABS
_exptl_crystal_colour yellow
_exptl_crystal_density_diffrn 1.627
_exptl_crystal_density_method 'not measured'
_exptl_crystal_description prism
_exptl_crystal_F_000 816
_exptl_crystal_size_max 0.26
_exptl_crystal_size_mid 0.12
_exptl_crystal_size_min 0.05
_refine_diff_density_max 0.675
_refine_diff_density_min -0.246
_refine_diff_density_rms 0.082
_refine_ls_extinction_method none
_refine_ls_goodness_of_fit_ref 1.067
_refine_ls_hydrogen_treatment 'NH free, others riding'
_refine_ls_matrix_type full
_refine_ls_number_parameters 248
_refine_ls_number_reflns 3957
_refine_ls_number_restraints 0
_refine_ls_restrained_S_all 1.067
_refine_ls_R_factor_all 0.0419
_refine_ls_R_factor_gt 0.0362
_refine_ls_shift/su_max 0.000
_refine_ls_shift/su_mean 0.000
_refine_ls_structure_factor_coef Fsqd
_refine_ls_weighting_details 'calc w=1/[\s^2^(Fo^2^)+(0.0494P)^2^+1.0985P] where P=(Fo^2^+2Fc^2^)/3'
_refine_ls_weighting_scheme calc
_refine_ls_wR_factor_gt 0.0891
_refine_ls_wR_factor_ref 0.0929
_reflns_number_gt 3504
_reflns_number_total 3957
_reflns_threshold_expression >2sigma(I)
_cod_data_source_file om4002457_si_002.cif
_cod_data_source_block tr61s_compound_11
_cod_depositor_comments
;
The following automatic conversions were performed:

data item '_symmetry_cell_setting' value 'Monoclinic' was changed to
'monoclinic' in accordance with the
/home/saulius/struct/COD-crude-data/automatic-downloads/DataCite-retrospective/ACS/depositions/lib/dictionaries/cif_core.dic
dictionary named 'cif_core.dic' version 2.4.2 last updated on
2011-04-26.

Automatic conversion script
Id: cif_fix_values 6909 2019-04-08 15:41:33Z antanas 
;
_cod_original_sg_symbol_H-M 'P 21/n'
_cod_database_code 4089473

loop_
_symmetry_equiv_pos_as_xyz
'x, y, z'
'-x+1/2, y+1/2, -z+1/2'
'-x, -y, -z'
'x-1/2, -y-1/2, z-1/2'

loop_
_atom_site_label
_atom_site_type_symbol
_atom_site_fract_x
_atom_site_fract_y
_atom_site_fract_z
_atom_site_U_iso_or_equiv
_atom_site_adp_type
_atom_site_occupancy
_atom_site_symmetry_multiplicity
_atom_site_calc_flag
_atom_site_refinement_flags
Fe1 Fe 0.41347(4) 0.20352(2) 0.210678(10) 0.01393(9) Uani 1 1 d .
O1 O 0.0128(2) -0.12259(11) 0.54012(5) 0.0201(3) Uani 1 1 d .
N1 N 0.4682(2) 0.11874(12) 0.33196(6) 0.0146(3) Uani 1 1 d .
N2 N 0.6851(2) 0.07113(13) 0.33107(6) 0.0188(3) Uani 1 1 d .
N3 N 0.6957(3) -0.00786(13) 0.36911(6) 0.0186(3) Uani 1 1 d .
N4 N 0.2499(3) -0.07426(13) 0.47023(6) 0.0166(3) Uani 1 1 d .
H04 H 0.174(4) -0.018(2) 0.4649(10) 0.031(7) Uiso 1 1 d .
N5 N 0.5917(3) -0.17476(13) 0.44932(6) 0.0174(3) Uani 1 1 d .
C1 C 0.4008(3) 0.20743(14) 0.29467(7) 0.0146(3) Uani 1 1 d .
C2 C 0.5492(3) 0.29585(14) 0.27629(7) 0.0164(3) Uani 1 1 d .
H2 H 0.7097 0.3060 0.2864 0.020 Uiso 1 1 calc R
C3 C 0.4102(3) 0.36654(15) 0.23961(7) 0.0183(3) Uani 1 1 d .
H3 H 0.4627 0.4320 0.2207 0.022 Uiso 1 1 calc R
C4 C 0.1787(3) 0.32112(15) 0.23661(7) 0.0187(3) Uani 1 1 d .
H4 H 0.0505 0.3519 0.2155 0.022 Uiso 1 1 calc R
C5 C 0.1714(3) 0.22172(15) 0.27064(7) 0.0168(3) Uani 1 1 d .
H5 H 0.0397 0.1745 0.2761 0.020 Uiso 1 1 calc R
C6 C 0.5740(3) 0.05676(16) 0.18847(8) 0.0239(4) Uani 1 1 d .
H6 H 0.6411 0.0022 0.2134 0.029 Uiso 1 1 calc R
C7 C 0.6908(3) 0.15180(18) 0.16591(8) 0.0256(4) Uani 1 1 d .
H7 H 0.8501 0.1715 0.1729 0.031 Uiso 1 1 calc R
C8 C 0.5283(3) 0.21213(16) 0.13111(8) 0.0223(4) Uani 1 1 d .
H8 H 0.5593 0.2794 0.1109 0.027 Uiso 1 1 calc R
C9 C 0.3116(3) 0.15410(16) 0.13181(7) 0.0199(4) Uani 1 1 d .
H9 H 0.1718 0.1757 0.1121 0.024 Uiso 1 1 calc R
C10 C 0.3398(3) 0.05779(16) 0.16723(7) 0.0216(4) Uani 1 1 d .
H10 H 0.2224 0.0038 0.1752 0.026 Uiso 1 1 calc R
C11 C 0.3404(3) 0.06921(15) 0.37124(7) 0.0158(3) Uani 1 1 d .
H11 H 0.1843 0.0862 0.3805 0.019 Uiso 1 1 calc R
C12 C 0.4865(3) -0.01154(14) 0.39501(7) 0.0152(3) Uani 1 1 d .
C13 C 0.4463(3) -0.09248(14) 0.43988(7) 0.0153(3) Uani 1 1 d .
C14 C 0.1868(3) -0.14333(15) 0.51334(7) 0.0168(3) Uani 1 1 d .
C15 C 0.3439(3) -0.23849(15) 0.52424(7) 0.0169(3) Uani 1 1 d .
C16 C 0.2995(3) -0.31679(16) 0.56666(8) 0.0211(4) Uani 1 1 d .
H16 H 0.1646 -0.3089 0.5882 0.025 Uiso 1 1 calc R
C17 C 0.4526(3) -0.40494(17) 0.57680(8) 0.0245(4) Uani 1 1 d .
H17 H 0.4228 -0.4586 0.6051 0.029 Uiso 1 1 calc R
C18 C 0.6527(3) -0.41550(17) 0.54534(8) 0.0254(4) Uani 1 1 d .
H18 H 0.7588 -0.4760 0.5529 0.031 Uiso 1 1 calc R
C19 C 0.6981(3) -0.33956(16) 0.50357(8) 0.0216(4) Uani 1 1 d .
H19 H 0.8342 -0.3480 0.4825 0.026 Uiso 1 1 calc R
C20 C 0.5424(3) -0.24944(15) 0.49218(7) 0.0171(3) Uani 1 1 d .

loop_
_atom_site_aniso_label
_atom_site_aniso_U_11
_atom_site_aniso_U_22
_atom_site_aniso_U_33
_atom_site_aniso_U_23
_atom_site_aniso_U_13
_atom_site_aniso_U_12
Fe1 0.01338(13) 0.01504(14) 0.01343(14) 0.00046(9) 0.00158(9) 0.00019(8)
O1 0.0199(6) 0.0215(6) 0.0194(6) 0.0025(5) 0.0063(5) 0.0015(5)
N1 0.0127(6) 0.0176(7) 0.0137(7) 0.0017(5) 0.0015(5) 0.0011(5)
N2 0.0150(7) 0.0218(7) 0.0197(8) 0.0035(6) 0.0024(6) 0.0032(6)
N3 0.0174(7) 0.0225(7) 0.0161(7) 0.0034(6) 0.0029(5) 0.0010(6)
N4 0.0163(7) 0.0174(7) 0.0161(7) 0.0023(6) 0.0028(5) 0.0030(6)
N5 0.0175(7) 0.0191(7) 0.0157(7) 0.0017(6) 0.0011(5) 0.0006(6)
C1 0.0149(8) 0.0160(8) 0.0130(8) 0.0004(6) 0.0028(6) 0.0015(6)
C2 0.0165(8) 0.0159(8) 0.0168(8) -0.0024(6) 0.0018(6) -0.0011(6)
C3 0.0215(8) 0.0143(8) 0.0195(8) -0.0006(6) 0.0040(6) 0.0010(6)
C4 0.0177(8) 0.0211(8) 0.0174(8) 0.0011(7) 0.0022(6) 0.0052(7)
C5 0.0142(8) 0.0195(8) 0.0170(8) 0.0007(6) 0.0037(6) 0.0019(6)
C6 0.0309(10) 0.0222(9) 0.0186(9) -0.0041(7) -0.0007(7) 0.0100(8)
C7 0.0169(8) 0.0374(11) 0.0228(10) -0.0115(8) 0.0051(7) 0.0013(8)
C8 0.0280(9) 0.0232(9) 0.0163(9) -0.0024(7) 0.0081(7) -0.0043(7)
C9 0.0211(8) 0.0249(9) 0.0136(8) -0.0020(7) -0.0005(6) 0.0001(7)
C10 0.0282(9) 0.0193(9) 0.0176(9) -0.0021(7) 0.0020(7) -0.0042(7)
C11 0.0157(7) 0.0183(8) 0.0137(8) 0.0005(6) 0.0032(6) -0.0003(6)
C12 0.0153(7) 0.0170(8) 0.0135(8) -0.0007(6) 0.0009(6) -0.0005(6)
C13 0.0171(7) 0.0168(8) 0.0119(8) -0.0010(6) 0.0006(6) -0.0027(6)
C14 0.0177(8) 0.0180(8) 0.0147(8) -0.0005(6) 0.0004(6) -0.0017(6)
C15 0.0181(8) 0.0168(8) 0.0158(8) 0.0000(6) -0.0010(6) -0.0014(7)
C16 0.0220(9) 0.0244(9) 0.0170(9) 0.0023(7) 0.0017(7) -0.0003(7)
C17 0.0270(9) 0.0261(10) 0.0204(9) 0.0085(8) 0.0001(7) -0.0007(8)
C18 0.0259(9) 0.0241(9) 0.0262(10) 0.0064(8) -0.0008(7) 0.0055(7)
C19 0.0201(8) 0.0215(9) 0.0234(9) 0.0039(7) 0.0020(7) 0.0033(7)
C20 0.0188(8) 0.0185(8) 0.0139(8) 0.0002(7) -0.0005(6) -0.0014(7)

loop_
_atom_type_symbol
_atom_type_description
_atom_type_scat_dispersion_real
_atom_type_scat_dispersion_imag
_atom_type_scat_source
C C 0.0033 0.0016 'International Tables Vol C Tables 4.2.6.8 and 6.1.1.4'
H H 0.0000 0.0000 'International Tables Vol C Tables 4.2.6.8 and 6.1.1.4'
N N 0.0061 0.0033 'International Tables Vol C Tables 4.2.6.8 and 6.1.1.4'
O O 0.0106 0.0060 'International Tables Vol C Tables 4.2.6.8 and 6.1.1.4'
Fe Fe 0.3463 0.8444 'International Tables Vol C Tables 4.2.6.8 and 6.1.1.4'

loop_
_geom_angle_atom_site_label_1
_geom_angle_atom_site_label_2
_geom_angle_atom_site_label_3
_geom_angle
C1 Fe1 C6 108.27(7)
C1 Fe1 C3 68.75(7)
C6 Fe1 C3 153.69(8)
C1 Fe1 C7 126.10(7)
C6 Fe1 C7 40.77(8)
C3 Fe1 C7 118.47(8)
C1 Fe1 C4 68.43(7)
C6 Fe1 C4 164.34(8)
C3 Fe1 C4 40.93(7)
C7 Fe1 C4 153.53(8)
C1 Fe1 C10 120.97(7)
C6 Fe1 C10 40.62(8)
C3 Fe1 C10 163.45(7)
C7 Fe1 C10 68.30(8)
C4 Fe1 C10 126.81(8)
C1 Fe1 C2 40.95(7)
C6 Fe1 C2 119.39(7)
C3 Fe1 C2 41.03(7)
C7 Fe1 C2 106.52(7)
C4 Fe1 C2 68.89(7)
C10 Fe1 C2 154.87(7)
C1 Fe1 C5 40.98(7)
C6 Fe1 C5 126.62(8)
C3 Fe1 C5 69.31(7)
C7 Fe1 C5 163.98(8)
C4 Fe1 C5 40.93(7)
C10 Fe1 C5 108.39(7)
C2 Fe1 C5 69.43(7)
C1 Fe1 C8 162.83(8)
C6 Fe1 C8 68.55(8)
C3 Fe1 C8 106.19(7)
C7 Fe1 C8 40.61(8)
C4 Fe1 C8 119.23(8)
C10 Fe1 C8 68.37(7)
C2 Fe1 C8 124.65(7)
C5 Fe1 C8 154.32(8)
C1 Fe1 C9 155.65(7)
C6 Fe1 C9 68.43(7)
C3 Fe1 C9 125.22(7)
C7 Fe1 C9 68.16(8)
C4 Fe1 C9 107.87(7)
C10 Fe1 C9 40.72(7)
C2 Fe1 C9 162.26(7)
C5 Fe1 C9 120.32(7)
C8 Fe1 C9 40.47(7)
C11 N1 N2 110.51(14)
C11 N1 C1 128.19(14)
N2 N1 C1 121.29(13)
N3 N2 N1 107.58(13)
N2 N3 C12 108.77(14)
C14 N4 C13 123.21(15)
C13 N5 C20 117.25(15)
N1 C1 C2 125.59(15)
N1 C1 C5 124.61(15)
C2 C1 C5 109.79(15)
N1 C1 Fe1 126.46(11)
C2 C1 Fe1 70.36(10)
C5 C1 Fe1 70.35(10)
C1 C2 C3 106.98(15)
C1 C2 Fe1 68.69(10)
C3 C2 Fe1 69.34(10)
C4 C3 C2 107.86(15)
C4 C3 Fe1 69.54(10)
C2 C3 Fe1 69.62(10)
C3 C4 C5 108.89(15)
C3 C4 Fe1 69.53(10)
C5 C4 Fe1 69.67(10)
C1 C5 C4 106.47(15)
C1 C5 Fe1 68.68(10)
C4 C5 Fe1 69.40(10)
C10 C6 C7 107.89(17)
C10 C6 Fe1 69.98(10)
C7 C6 Fe1 69.79(11)
C8 C7 C6 108.19(17)
C8 C7 Fe1 69.90(11)
C6 C7 Fe1 69.44(10)
C9 C8 C7 107.87(17)
C9 C8 Fe1 69.79(10)
C7 C8 Fe1 69.50(11)
C8 C9 C10 108.12(16)
C8 C9 Fe1 69.74(10)
C10 C9 Fe1 69.53(10)
C6 C10 C9 107.93(16)
C6 C10 Fe1 69.40(10)
C9 C10 Fe1 69.75(10)
N1 C11 C12 104.67(14)
N3 C12 C11 108.47(15)
N3 C12 C13 121.24(15)
C11 C12 C13 130.30(15)
N5 C13 N4 123.77(16)
N5 C13 C12 120.05(15)
N4 C13 C12 116.18(15)
O1 C14 N4 121.09(16)
O1 C14 C15 124.45(16)
N4 C14 C15 114.44(15)
C20 C15 C16 120.69(17)
C20 C15 C14 118.67(16)
C16 C15 C14 120.64(16)
C17 C16 C15 119.59(17)
C16 C17 C18 119.96(17)
C19 C18 C17 121.06(18)
C18 C19 C20 119.83(17)
N5 C20 C15 122.63(16)
N5 C20 C19 118.51(16)
C15 C20 C19 118.86(16)

loop_
_geom_bond_atom_site_label_1
_geom_bond_atom_site_label_2
_geom_bond_distance
Fe1 C1 2.0252(18)
Fe1 C6 2.0389(18)
Fe1 C3 2.0435(18)
Fe1 C7 2.0436(18)
Fe1 C4 2.0437(18)
Fe1 C10 2.0465(18)
Fe1 C2 2.0473(18)
Fe1 C5 2.0473(17)
Fe1 C8 2.0488(19)
Fe1 C9 2.0495(18)
O1 C14 1.230(2)
N1 C11 1.349(2)
N1 N2 1.3632(19)
N1 C1 1.422(2)
N2 N3 1.305(2)
N3 C12 1.371(2)
N4 C14 1.377(2)
N4 C13 1.379(2)
N5 C13 1.293(2)
N5 C20 1.392(2)
C1 C2 1.425(2)
C1 C5 1.426(2)
C2 C3 1.434(2)
C3 C4 1.429(2)
C4 C5 1.431(2)
C6 C10 1.418(3)
C6 C7 1.422(3)
C7 C8 1.420(3)
C8 C9 1.417(3)
C9 C10 1.425(3)
C11 C12 1.378(2)
C12 C13 1.465(2)
C14 C15 1.456(2)
C15 C20 1.402(2)
C15 C16 1.406(2)
C16 C17 1.376(3)
C17 C18 1.401(3)
C18 C19 1.377(3)
C19 C20 1.407(2)

loop_
_geom_hbond_atom_site_label_D
_geom_hbond_atom_site_label_H
_geom_hbond_atom_site_label_A
_geom_hbond_distance_DH
_geom_hbond_distance_HA
_geom_hbond_distance_DA
_geom_hbond_angle_DHA
_geom_hbond_site_symmetry_A
N4 H04 O1 0.80(2) 1.98(3) 2.771(2) 174(2) 3_556
C11 H11 O1 0.95 2.29 3.056(2) 136.8 3_556
C8 H8 N5 0.95 2.57 3.249(2) 128.9 2_655
